data_7243471
loop_
_publ_author_name
'Li, Chang'
'Wu, Di'
'Li, Jiulong'
'Ji, Xu'
'Qi, Luguang'
'Sun, Qin'
'Wang, Aiyu'
'Xie, Chuang'
'Gong, Junbo'
'Chen, Wei'

_publ_section_title
;
 Multicomponent crystals of clotrimazole: a combined theoretical and
 experimental study
;
_journal_issue 39
_journal_name_full CrystEngComm
_journal_page_first 6977
_journal_page_last 6993
_journal_paper_doi 10.1039/D1CE00934F
_journal_volume 23
_journal_year 2021
_chemical_formula_moiety 'C22 H17 Cl N2, C7 H5 N O4'
_chemical_formula_sum 'C29 H22 Cl N3 O4'
_chemical_formula_weight 511.94
_chemical_name_common 'Clotrimazole  3-Nitrobenzoic acid'
_chemical_name_systematic '1-((2-chlorophenyl)(diphenyl)methyl)-1H-imidazole  3-Nitrobenzoic acid'
_space_group_crystal_system triclinic
_space_group_IT_number 2
_space_group_name_Hall '-P 1'
_space_group_name_H-M_alt 'P -1'
_atom_sites_solution_hydrogens mixed
_audit_creation_date 2021-03-21
_audit_creation_method
;
Olex2 1.3
(compiled 2020.11.12 svn.r5f609507 for OlexSys, GUI svn.r6272)
;
_audit_update_record
;
2021-06-25 deposited with the CCDC.	2021-08-30 downloaded from the CCDC.
;
_cell_angle_alpha 106.107(5)
_cell_angle_beta 103.639(5)
_cell_angle_gamma 90.928(5)
_cell_formula_units_Z 2
_cell_length_a 8.7637(5)
_cell_length_b 9.2884(5)
_cell_length_c 15.7219(8)
_cell_measurement_reflns_used 8032
_cell_measurement_temperature 293(2)
_cell_measurement_theta_max 32.4750
_cell_measurement_theta_min 2.3020
_cell_volume 1190.29(12)
_computing_cell_refinement 'CrysAlisPro 1.171.39.46 (Rigaku OD, 2018)'
_computing_data_collection 'CrysAlisPro 1.171.39.46 (Rigaku OD, 2018)'
_computing_data_reduction 'CrysAlisPro 1.171.39.46 (Rigaku OD, 2018)'
_computing_molecular_graphics 'Olex2 1.3 (Dolomanov et al., 2009)'
_computing_publication_material 'Olex2 1.3 (Dolomanov et al., 2009)'
_computing_structure_refinement 'SHELXL 2018/3 (Sheldrick, 2015)'
_computing_structure_solution 'SHELXT 2018/2 (Sheldrick, 2018)'
_diffrn_ambient_temperature 293(2)
_diffrn_measured_fraction_theta_full 0.998
_diffrn_measured_fraction_theta_max 0.901
_diffrn_measurement_details
;
List of Runs (angles in degrees, time in seconds):

  # Type    Start    End  Width  t~exp~   \w     \q     \k     \f   Frames
#--------------------------------------------------------------------------
  1  \w   -115.00  65.00   1.00    1.00    --  -25.00  45.00   0.00  180
  2  \w   -115.00  65.00   1.00    1.00    --  -25.00  45.00  90.00  180
  3  \w   -115.00  65.00   1.00    1.00    --  -25.00  45.00 180.00  180
;
_diffrn_measurement_device 'abstract diffractometer'
_diffrn_measurement_device_type 'dtrek-CrysAlisPro-abstract goniometer imported rigaku-d*trek images'
_diffrn_measurement_method '\w scans'
_diffrn_radiation_type MoK\a
_diffrn_radiation_wavelength 0.71073
_diffrn_reflns_av_R_equivalents 0.0576
_diffrn_reflns_av_unetI/netI 0.0715
_diffrn_reflns_Laue_measured_fraction_full 0.998
_diffrn_reflns_Laue_measured_fraction_max 0.901
_diffrn_reflns_limit_h_max 13
_diffrn_reflns_limit_h_min -12
_diffrn_reflns_limit_k_max 13
_diffrn_reflns_limit_k_min -14
_diffrn_reflns_limit_l_max 23
_diffrn_reflns_limit_l_min -22
_diffrn_reflns_number 17921
_diffrn_reflns_point_group_measured_fraction_full 0.998
_diffrn_reflns_point_group_measured_fraction_max 0.901
_diffrn_reflns_theta_full 25.242
_diffrn_reflns_theta_max 32.812
_diffrn_reflns_theta_min 2.291
_exptl_absorpt_coefficient_mu 0.204
_exptl_absorpt_correction_T_max 1.00000
_exptl_absorpt_correction_T_min 0.71414
_exptl_absorpt_correction_type multi-scan
_exptl_absorpt_process_details
;
CrysAlisPro 1.171.39.46 (Rigaku Oxford Diffraction, 2018)
Empirical absorption correction using spherical harmonics,
 implemented in SCALE3 ABSPACK scaling algorithm.
;
_exptl_crystal_colour colorless
_exptl_crystal_density_diffrn 1.428
_exptl_crystal_description rod
_exptl_crystal_F_000 532
_exptl_crystal_recrystallization_method 'Re-crystallisation from solvent: ethanol'
_exptl_crystal_size_max 0.6
_exptl_crystal_size_mid 0.1
_exptl_crystal_size_min 0.1
_refine_diff_density_max 0.598
_refine_diff_density_min -0.536
_refine_diff_density_rms 0.094
_refine_ls_extinction_method none
_refine_ls_goodness_of_fit_ref 1.036
_refine_ls_hydrogen_treatment mixed
_refine_ls_matrix_type full
_refine_ls_number_parameters 338
_refine_ls_number_reflns 7968
_refine_ls_number_restraints 1
_refine_ls_restrained_S_all 1.037
_refine_ls_R_factor_all 0.0958
_refine_ls_R_factor_gt 0.0674
_refine_ls_shift/su_max 0.001
_refine_ls_shift/su_mean 0.000
_refine_ls_structure_factor_coef Fsqd
_refine_ls_weighting_details 'w=1/[\s^2^(Fo^2^)+(0.0980P)^2^+0.2076P] where P=(Fo^2^+2Fc^2^)/3'
_refine_ls_weighting_scheme calc
_refine_ls_wR_factor_gt 0.1702
_refine_ls_wR_factor_ref 0.1921
_reflns_Friedel_coverage 0.000
_reflns_number_gt 5662
_reflns_number_total 7968
_reflns_threshold_expression 'I > 2\s(I)'
_cod_data_source_file d1ce00934f2.cif
_cod_data_source_block r20210127b
_cod_depositor_comments 'Adding full bibliography for 7243468--7243476.cif.'
_cod_database_code 7243471
_shelx_shelxl_version_number 2018/3
_shelx_space_group_comment
;
The symmetry employed for this shelxl refinement is uniquely defined
by the following loop, which should always be used as a source of
symmetry information in preference to the above space-group names.
They are only intended as comments.
;
_olex2_refinement_description
;
1. Fixed Uiso
 At 1.2 times of:
  All C(H) groups
2. Restrained distances
 H1-O1
 0.82 with sigma of 0.02
3.a Aromatic/amide H refined with riding coordinates:
 C29(H29), C26(H26), C13(H13), C28(H28), C7(H7), C17(H17), C8(H8), C19(H19),
 C23(H23), C27(H27), C20(H20), C15(H15), C14(H14), C21(H21), C22(H22), C3(H3),
 C10(H10), C9(H9), C5(H5), C16(H16), C4(H4)
;
_olex2_submission_special_instructions 'No special instructions were received'
_oxdiff_exptl_absorpt_empirical_details
;
Empirical correction (ABSPACK) includes:
- Absorption correction using spherical harmonics
- Frame scaling
- Detector area scaling
;

loop_
_space_group_symop_operation_xyz
'x, y, z'
'-x, -y, -z'

loop_
_atom_site_label
_atom_site_type_symbol
_atom_site_fract_x
_atom_site_fract_y
_atom_site_fract_z
_atom_site_U_iso_or_equiv
_atom_site_adp_type
_atom_site_occupancy
_atom_site_site_symmetry_order
_atom_site_calc_flag
_atom_site_refinement_flags_posn
_atom_site_refinement_flags_adp
_atom_site_refinement_flags_occupancy
_atom_site_disorder_assembly
_atom_site_disorder_group
Cl01 Cl 0.50779(5) 0.76649(6) 0.86843(3) 0.02628(13) Uani 1 1 d . . . . .
O2 O 0.33475(18) 0.77758(19) 0.45969(11) 0.0363(4) Uani 1 1 d . . . . .
O1 O 0.2395(2) 0.61425(19) 0.51976(11) 0.0357(4) Uani 1 1 d D . . . .
N2 N 0.70324(18) 0.62795(17) 0.74400(10) 0.0191(3) Uani 1 1 d . . . . .
O3 O -0.0353(2) 1.0581(2) 0.30049(12) 0.0432(4) Uani 1 1 d . . . . .
N1 N 0.5221(2) 0.6318(2) 0.62004(11) 0.0282(4) Uani 1 1 d . . . . .
O4 O -0.2792(2) 1.0560(2) 0.30699(15) 0.0556(5) Uani 1 1 d . . . . .
N3 N -0.1468(2) 1.0146(2) 0.32487(12) 0.0333(4) Uani 1 1 d . . . . .
C25 C 0.7021(2) 0.8024(2) 0.93475(13) 0.0201(3) Uani 1 1 d . . . . .
C24 C 0.8238(2) 0.7171(2) 0.90965(12) 0.0181(3) Uani 1 1 d . . . . .
C29 C 0.9717(2) 0.7543(2) 0.97143(13) 0.0220(4) Uani 1 1 d . . . . .
H29 H 1.056060 0.702068 0.956662 0.026 Uiso 1 1 calc R U . . .
C18 C 0.9566(2) 0.5326(2) 0.80303(12) 0.0181(3) Uani 1 1 d . . . . .
C11 C 0.7982(2) 0.5813(2) 0.82239(12) 0.0173(3) Uani 1 1 d . . . . .
C12 C 0.7101(2) 0.4452(2) 0.83429(12) 0.0175(3) Uani 1 1 d . . . . .
C26 C 0.7277(2) 0.9170(2) 1.01612(13) 0.0256(4) Uani 1 1 d . . . . .
H26 H 0.645130 0.972839 1.030231 0.031 Uiso 1 1 calc R U . . .
C13 C 0.6661(2) 0.4508(2) 0.91442(13) 0.0219(4) Uani 1 1 d . . . . .
H13 H 0.683367 0.540524 0.961395 0.026 Uiso 1 1 calc R U . . .
C28 C 0.9976(2) 0.8665(2) 1.05425(14) 0.0263(4) Uani 1 1 d . . . . .
H28 H 1.097017 0.886055 1.094567 0.032 Uiso 1 1 calc R U . . .
C7 C 0.0317(2) 0.8608(2) 0.39922(13) 0.0251(4) Uani 1 1 d . . . . .
H7 H 0.111551 0.895757 0.378205 0.030 Uiso 1 1 calc R U . . .
C17 C 0.6857(2) 0.3077(2) 0.76566(13) 0.0224(4) Uani 1 1 d . . . . .
H17 H 0.718751 0.300321 0.712699 0.027 Uiso 1 1 calc R U . . .
C8 C 0.5792(2) 0.5520(2) 0.67617(13) 0.0229(4) Uani 1 1 d . . . . .
H8 H 0.538971 0.455270 0.669787 0.027 Uiso 1 1 calc R U . . .
C19 C 1.0367(2) 0.4327(2) 0.84561(13) 0.0233(4) Uani 1 1 d . . . . .
H19 H 0.991614 0.393888 0.883429 0.028 Uiso 1 1 calc R U . . .
C23 C 1.0265(2) 0.5881(2) 0.74613(13) 0.0231(4) Uani 1 1 d . . . . .
H23 H 0.974730 0.653910 0.716408 0.028 Uiso 1 1 calc R U . . .
C27 C 0.8757(3) 0.9490(2) 1.07666(13) 0.0272(4) Uani 1 1 d . . . . .
H27 H 0.892588 1.024969 1.131629 0.033 Uiso 1 1 calc R U . . .
C2 C 0.0607(2) 0.7603(2) 0.45127(13) 0.0247(4) Uani 1 1 d . . . . .
C20 C 1.1824(2) 0.3904(2) 0.83253(14) 0.0249(4) Uani 1 1 d . . . . .
H20 H 1.233801 0.323428 0.861405 0.030 Uiso 1 1 calc R U . . .
C15 C 0.5677(2) 0.1893(2) 0.85556(16) 0.0304(5) Uani 1 1 d . . . . .
H15 H 0.518778 0.104873 0.862152 0.037 Uiso 1 1 calc R U . . .
C14 C 0.5961(2) 0.3224(2) 0.92509(15) 0.0283(4) Uani 1 1 d . . . . .
H14 H 0.568519 0.327117 0.979355 0.034 Uiso 1 1 calc R U . . .
C21 C 1.2516(2) 0.4472(2) 0.77674(14) 0.0267(4) Uani 1 1 d . . . . .
H21 H 1.349712 0.419519 0.768349 0.032 Uiso 1 1 calc R U . . .
C22 C 1.1731(2) 0.5458(2) 0.73350(14) 0.0270(4) Uani 1 1 d . . . . .
H22 H 1.218714 0.584030 0.695677 0.032 Uiso 1 1 calc R U . . .
C3 C -0.0616(3) 0.7091(2) 0.48148(14) 0.0285(4) Uani 1 1 d . . . . .
H3 H -0.043281 0.640917 0.515575 0.034 Uiso 1 1 calc R U . . .
C6 C -0.1181(3) 0.9075(2) 0.37946(13) 0.0265(4) Uani 1 1 d . . . . .
C10 C 0.6141(2) 0.7667(2) 0.65275(13) 0.0267(4) Uani 1 1 d . . . . .
H10 H 0.601655 0.845572 0.626705 0.032 Uiso 1 1 calc R U . . .
C9 C 0.7262(2) 0.7663(2) 0.72918(13) 0.0239(4) Uani 1 1 d . . . . .
H9 H 0.803043 0.843680 0.764531 0.029 Uiso 1 1 calc R U . . .
C1 C 0.2255(3) 0.7179(2) 0.47690(13) 0.0276(4) Uani 1 1 d . . . . .
C5 C -0.2399(3) 0.8604(2) 0.41001(14) 0.0297(4) Uani 1 1 d . . . . .
H5 H -0.338885 0.895554 0.396759 0.036 Uiso 1 1 calc R U . . .
C16 C 0.6125(2) 0.1819(2) 0.77602(15) 0.0282(4) Uani 1 1 d . . . . .
H16 H 0.593492 0.092124 0.729017 0.034 Uiso 1 1 calc R U . . .
C4 C -0.2105(3) 0.7592(3) 0.46096(15) 0.0317(5) Uani 1 1 d . . . . .
H4 H -0.291024 0.724629 0.481568 0.038 Uiso 1 1 calc R U . . .
H1 H 0.339(2) 0.620(4) 0.544(2) 0.068(11) Uiso 1 1 d D . . . .

loop_
_atom_site_aniso_label
_atom_site_aniso_U_11
_atom_site_aniso_U_22
_atom_site_aniso_U_33
_atom_site_aniso_U_23
_atom_site_aniso_U_13
_atom_site_aniso_U_12
Cl01 0.0222(2) 0.0281(3) 0.0280(2) 0.00640(19) 0.00689(17) 0.00704(18)
O2 0.0349(9) 0.0431(10) 0.0359(9) 0.0199(8) 0.0079(7) 0.0064(7)
O1 0.0360(9) 0.0354(9) 0.0364(9) 0.0220(7) -0.0035(7) 0.0017(7)
N2 0.0215(7) 0.0194(7) 0.0200(7) 0.0105(6) 0.0061(6) 0.0064(6)
O3 0.0574(11) 0.0420(10) 0.0364(9) 0.0254(8) 0.0068(8) 0.0014(8)
N1 0.0359(9) 0.0269(9) 0.0219(8) 0.0108(7) 0.0025(7) 0.0099(7)
O4 0.0467(11) 0.0489(12) 0.0703(14) 0.0321(11) -0.0051(9) 0.0132(9)
N3 0.0441(11) 0.0257(9) 0.0247(9) 0.0091(7) -0.0039(8) 0.0020(8)
C25 0.0219(8) 0.0184(8) 0.0204(8) 0.0069(7) 0.0045(7) 0.0023(7)
C24 0.0218(8) 0.0157(8) 0.0188(8) 0.0082(7) 0.0054(6) 0.0025(6)
C29 0.0233(9) 0.0210(9) 0.0239(9) 0.0115(7) 0.0042(7) 0.0016(7)
C18 0.0188(8) 0.0177(8) 0.0193(8) 0.0070(7) 0.0059(6) 0.0027(6)
C11 0.0188(8) 0.0177(8) 0.0184(8) 0.0095(7) 0.0047(6) 0.0044(6)
C12 0.0162(7) 0.0183(8) 0.0199(8) 0.0086(7) 0.0041(6) 0.0037(6)
C26 0.0322(10) 0.0206(9) 0.0265(10) 0.0074(8) 0.0113(8) 0.0046(8)
C13 0.0227(9) 0.0231(9) 0.0239(9) 0.0118(7) 0.0071(7) 0.0048(7)
C28 0.0308(10) 0.0234(10) 0.0229(9) 0.0097(8) 0.0003(8) -0.0022(8)
C7 0.0322(10) 0.0234(9) 0.0185(8) 0.0066(7) 0.0034(7) 0.0018(8)
C17 0.0255(9) 0.0199(9) 0.0227(9) 0.0080(7) 0.0051(7) 0.0054(7)
C8 0.0260(9) 0.0220(9) 0.0209(8) 0.0084(7) 0.0037(7) 0.0046(7)
C19 0.0220(9) 0.0250(10) 0.0280(9) 0.0140(8) 0.0081(7) 0.0066(7)
C23 0.0248(9) 0.0239(9) 0.0243(9) 0.0114(8) 0.0079(7) 0.0029(7)
C27 0.0413(12) 0.0213(9) 0.0178(8) 0.0049(7) 0.0063(8) -0.0016(8)
C2 0.0341(10) 0.0196(9) 0.0179(8) 0.0050(7) 0.0020(7) 0.0016(8)
C20 0.0209(9) 0.0241(10) 0.0298(10) 0.0087(8) 0.0048(7) 0.0072(7)
C15 0.0254(10) 0.0264(11) 0.0458(13) 0.0223(10) 0.0067(9) 0.0014(8)
C14 0.0272(10) 0.0324(11) 0.0350(11) 0.0208(9) 0.0129(8) 0.0051(8)
C21 0.0194(9) 0.0294(10) 0.0293(10) 0.0043(8) 0.0073(7) 0.0034(7)
C22 0.0243(9) 0.0318(11) 0.0285(10) 0.0108(9) 0.0111(8) 0.0005(8)
C3 0.0401(11) 0.0238(10) 0.0211(9) 0.0072(8) 0.0061(8) 0.0003(8)
C6 0.0361(11) 0.0212(9) 0.0191(9) 0.0066(7) 0.0003(8) 0.0019(8)
C10 0.0367(11) 0.0245(10) 0.0236(9) 0.0130(8) 0.0090(8) 0.0099(8)
C9 0.0300(10) 0.0202(9) 0.0266(9) 0.0133(8) 0.0090(8) 0.0059(7)
C1 0.0355(11) 0.0260(10) 0.0197(9) 0.0079(8) 0.0023(8) 0.0032(8)
C5 0.0308(10) 0.0270(10) 0.0267(10) 0.0044(8) 0.0022(8) 0.0025(8)
C16 0.0267(10) 0.0184(9) 0.0367(11) 0.0092(8) 0.0010(8) 0.0029(7)
C4 0.0358(11) 0.0308(11) 0.0267(10) 0.0046(9) 0.0093(9) -0.0029(9)

loop_
_atom_type_symbol
_atom_type_description
_atom_type_scat_dispersion_real
_atom_type_scat_dispersion_imag
_atom_type_scat_source
C C 0.0033 0.0016 'International Tables Vol C Tables 4.2.6.8 and 6.1.1.4'
H H 0.0000 0.0000 'International Tables Vol C Tables 4.2.6.8 and 6.1.1.4'
Cl Cl 0.1484 0.1585 'International Tables Vol C Tables 4.2.6.8 and 6.1.1.4'
N N 0.0061 0.0033 'International Tables Vol C Tables 4.2.6.8 and 6.1.1.4'
O O 0.0106 0.0060 'International Tables Vol C Tables 4.2.6.8 and 6.1.1.4'

loop_
_geom_angle_atom_site_label_1
_geom_angle_atom_site_label_2
_geom_angle_atom_site_label_3
_geom_angle
_geom_angle_site_symmetry_1
_geom_angle_site_symmetry_3
_geom_angle_publ_flag
C1 O1 H1 104(2) . . ?
C8 N2 C11 129.17(15) . . ?
C8 N2 C9 106.29(15) . . ?
C9 N2 C11 124.52(16) . . ?
C8 N1 C10 105.96(17) . . ?
O3 N3 C6 117.92(19) . . ?
O4 N3 O3 123.8(2) . . ?
O4 N3 C6 118.3(2) . . ?
C24 C25 Cl01 122.50(15) . . ?
C26 C25 Cl01 115.59(14) . . ?
C26 C25 C24 121.86(18) . . ?
C25 C24 C11 123.57(16) . . ?
C29 C24 C25 116.15(17) . . ?
C29 C24 C11 120.15(15) . . ?
C24 C29 H29 118.8 . . ?
C28 C29 C24 122.36(18) . . ?
C28 C29 H29 118.8 . . ?
C19 C18 C11 119.39(15) . . ?
C23 C18 C11 122.42(16) . . ?
C23 C18 C19 118.17(16) . . ?
N2 C11 C24 107.96(14) . . ?
N2 C11 C18 109.52(13) . . ?
N2 C11 C12 109.98(14) . . ?
C18 C11 C24 111.07(14) . . ?
C18 C11 C12 107.99(14) . . ?
C12 C11 C24 110.33(14) . . ?
C13 C12 C11 122.20(17) . . ?
C13 C12 C17 118.32(17) . . ?
C17 C12 C11 119.23(16) . . ?
C25 C26 H26 119.8 . . ?
C25 C26 C27 120.38(18) . . ?
C27 C26 H26 119.8 . . ?
C12 C13 H13 119.7 . . ?
C12 C13 C14 120.61(19) . . ?
C14 C13 H13 119.7 . . ?
C29 C28 H28 120.0 . . ?
C27 C28 C29 120.05(19) . . ?
C27 C28 H28 120.0 . . ?
C2 C7 H7 120.7 . . ?
C6 C7 H7 120.7 . . ?
C6 C7 C2 118.61(19) . . ?
C12 C17 H17 119.7 . . ?
C16 C17 C12 120.55(18) . . ?
C16 C17 H17 119.7 . . ?
N2 C8 H8 124.1 . . ?
N1 C8 N2 111.83(17) . . ?
N1 C8 H8 124.1 . . ?
C18 C19 H19 119.4 . . ?
C20 C19 C18 121.14(18) . . ?
C20 C19 H19 119.4 . . ?
C18 C23 H23 119.8 . . ?
C22 C23 C18 120.49(18) . . ?
C22 C23 H23 119.8 . . ?
C26 C27 H27 120.4 . . ?
C28 C27 C26 119.16(19) . . ?
C28 C27 H27 120.4 . . ?
C7 C2 C3 119.43(19) . . ?
C7 C2 C1 118.03(19) . . ?
C3 C2 C1 122.46(18) . . ?
C19 C20 H20 119.8 . . ?
C21 C20 C19 120.31(18) . . ?
C21 C20 H20 119.8 . . ?
C14 C15 H15 120.2 . . ?
C14 C15 C16 119.62(19) . . ?
C16 C15 H15 120.2 . . ?
C13 C14 H14 119.8 . . ?
C15 C14 C13 120.31(19) . . ?
C15 C14 H14 119.8 . . ?
C20 C21 H21 120.4 . . ?
C20 C21 C22 119.25(18) . . ?
C22 C21 H21 120.4 . . ?
C23 C22 H22 119.7 . . ?
C21 C22 C23 120.63(18) . . ?
C21 C22 H22 119.7 . . ?
C2 C3 H3 119.8 . . ?
C4 C3 C2 120.4(2) . . ?
C4 C3 H3 119.8 . . ?
C7 C6 N3 118.02(19) . . ?
C5 C6 N3 119.08(19) . . ?
C5 C6 C7 122.89(19) . . ?
N1 C10 H10 125.3 . . ?
C9 C10 N1 109.36(18) . . ?
C9 C10 H10 125.3 . . ?
N2 C9 H9 126.7 . . ?
C10 C9 N2 106.55(18) . . ?
C10 C9 H9 126.7 . . ?
O2 C1 O1 124.5(2) . . ?
O2 C1 C2 121.74(19) . . ?
O1 C1 C2 113.75(19) . . ?
C6 C5 H5 120.9 . . ?
C6 C5 C4 118.1(2) . . ?
C4 C5 H5 120.9 . . ?
C17 C16 H16 119.7 . . ?
C15 C16 C17 120.5(2) . . ?
C15 C16 H16 119.7 . . ?
C3 C4 H4 119.8 . . ?
C5 C4 C3 120.5(2) . . ?
C5 C4 H4 119.8 . . ?

loop_
_geom_bond_atom_site_label_1
_geom_bond_atom_site_label_2
_geom_bond_distance
_geom_bond_site_symmetry_2
_geom_bond_publ_flag
Cl01 C25 1.7461(19) . ?
O2 C1 1.218(3) . ?
O1 C1 1.312(2) . ?
O1 H1 0.860(18) . ?
N2 C11 1.491(2) . ?
N2 C8 1.352(2) . ?
N2 C9 1.388(2) . ?
O3 N3 1.231(3) . ?
N1 C8 1.321(2) . ?
N1 C10 1.377(3) . ?
O4 N3 1.223(3) . ?
N3 C6 1.473(3) . ?
C25 C24 1.405(2) . ?
C25 C26 1.386(3) . ?
C24 C29 1.396(2) . ?
C24 C11 1.552(3) . ?
C29 H29 0.9300 . ?
C29 C28 1.391(3) . ?
C18 C11 1.538(2) . ?
C18 C19 1.395(2) . ?
C18 C23 1.395(2) . ?
C11 C12 1.548(2) . ?
C12 C13 1.390(2) . ?
C12 C17 1.400(3) . ?
C26 H26 0.9300 . ?
C26 C27 1.388(3) . ?
C13 H13 0.9300 . ?
C13 C14 1.401(3) . ?
C28 H28 0.9300 . ?
C28 C27 1.381(3) . ?
C7 H7 0.9300 . ?
C7 C2 1.392(3) . ?
C7 C6 1.382(3) . ?
C17 H17 0.9300 . ?
C17 C16 1.390(3) . ?
C8 H8 0.9300 . ?
C19 H19 0.9300 . ?
C19 C20 1.386(3) . ?
C23 H23 0.9300 . ?
C23 C22 1.392(3) . ?
C27 H27 0.9300 . ?
C2 C3 1.397(3) . ?
C2 C1 1.495(3) . ?
C20 H20 0.9300 . ?
C20 C21 1.383(3) . ?
C15 H15 0.9300 . ?
C15 C14 1.378(3) . ?
C15 C16 1.381(3) . ?
C14 H14 0.9300 . ?
C21 H21 0.9300 . ?
C21 C22 1.385(3) . ?
C22 H22 0.9300 . ?
C3 H3 0.9300 . ?
C3 C4 1.388(3) . ?
C6 C5 1.380(3) . ?
C10 H10 0.9300 . ?
C10 C9 1.362(3) . ?
C9 H9 0.9300 . ?
C5 H5 0.9300 . ?
C5 C4 1.385(3) . ?
C16 H16 0.9300 . ?
C4 H4 0.9300 . ?

loop_
_geom_torsion_atom_site_label_1
_geom_torsion_atom_site_label_2
_geom_torsion_atom_site_label_3
_geom_torsion_atom_site_label_4
_geom_torsion
_geom_torsion_site_symmetry_1
_geom_torsion_site_symmetry_2
_geom_torsion_site_symmetry_3
_geom_torsion_site_symmetry_4
_geom_torsion_publ_flag
Cl01 C25 C24 C29 -177.11(13) . . . . ?
Cl01 C25 C24 C11 -1.3(3) . . . . ?
Cl01 C25 C26 C27 176.10(15) . . . . ?
N2 C11 C12 C13 -120.12(17) . . . . ?
N2 C11 C12 C17 65.7(2) . . . . ?
O3 N3 C6 C7 -0.7(3) . . . . ?
O3 N3 C6 C5 178.08(19) . . . . ?
N1 C10 C9 N2 0.2(2) . . . . ?
O4 N3 C6 C7 179.8(2) . . . . ?
O4 N3 C6 C5 -1.3(3) . . . . ?
N3 C6 C5 C4 179.76(18) . . . . ?
C25 C24 C29 C28 1.6(3) . . . . ?
C25 C24 C11 N2 48.0(2) . . . . ?
C25 C24 C11 C18 168.05(16) . . . . ?
C25 C24 C11 C12 -72.2(2) . . . . ?
C25 C26 C27 C28 0.8(3) . . . . ?
C24 C25 C26 C27 -1.3(3) . . . . ?
C24 C29 C28 C27 -2.0(3) . . . . ?
C24 C11 C12 C13 -1.1(2) . . . . ?
C24 C11 C12 C17 -175.33(15) . . . . ?
C29 C24 C11 N2 -136.39(16) . . . . ?
C29 C24 C11 C18 -16.3(2) . . . . ?
C29 C24 C11 C12 103.40(18) . . . . ?
C29 C28 C27 C26 0.8(3) . . . . ?
C18 C11 C12 C13 120.42(17) . . . . ?
C18 C11 C12 C17 -53.8(2) . . . . ?
C18 C19 C20 C21 0.2(3) . . . . ?
C18 C23 C22 C21 0.4(3) . . . . ?
C11 N2 C8 N1 178.11(16) . . . . ?
C11 N2 C9 C10 -178.38(16) . . . . ?
C11 C24 C29 C28 -174.39(17) . . . . ?
C11 C18 C19 C20 -177.65(18) . . . . ?
C11 C18 C23 C22 177.32(18) . . . . ?
C11 C12 C13 C14 -175.63(16) . . . . ?
C11 C12 C17 C16 177.43(16) . . . . ?
C12 C13 C14 C15 -0.9(3) . . . . ?
C12 C17 C16 C15 -2.3(3) . . . . ?
C26 C25 C24 C29 0.1(3) . . . . ?
C26 C25 C24 C11 175.89(17) . . . . ?
C13 C12 C17 C16 3.0(3) . . . . ?
C7 C2 C3 C4 -0.9(3) . . . . ?
C7 C2 C1 O2 5.9(3) . . . . ?
C7 C2 C1 O1 -175.04(17) . . . . ?
C7 C6 C5 C4 -1.5(3) . . . . ?
C17 C12 C13 C14 -1.4(3) . . . . ?
C8 N2 C11 C24 -135.99(18) . . . . ?
C8 N2 C11 C18 103.0(2) . . . . ?
C8 N2 C11 C12 -15.6(2) . . . . ?
C8 N2 C9 C10 0.0(2) . . . . ?
C8 N1 C10 C9 -0.3(2) . . . . ?
C19 C18 C11 N2 -155.16(16) . . . . ?
C19 C18 C11 C24 85.7(2) . . . . ?
C19 C18 C11 C12 -35.4(2) . . . . ?
C19 C18 C23 C22 -0.8(3) . . . . ?
C19 C20 C21 C22 -0.6(3) . . . . ?
C23 C18 C11 N2 26.8(2) . . . . ?
C23 C18 C11 C24 -92.4(2) . . . . ?
C23 C18 C11 C12 146.53(17) . . . . ?
C23 C18 C19 C20 0.5(3) . . . . ?
C2 C7 C6 N3 179.60(17) . . . . ?
C2 C7 C6 C5 0.8(3) . . . . ?
C2 C3 C4 C5 0.2(3) . . . . ?
C20 C21 C22 C23 0.3(3) . . . . ?
C14 C15 C16 C17 0.0(3) . . . . ?
C3 C2 C1 O2 -170.77(19) . . . . ?
C3 C2 C1 O1 8.3(3) . . . . ?
C6 C7 C2 C3 0.3(3) . . . . ?
C6 C7 C2 C1 -176.38(18) . . . . ?
C6 C5 C4 C3 0.9(3) . . . . ?
C10 N1 C8 N2 0.3(2) . . . . ?
C9 N2 C11 C24 42.0(2) . . . . ?
C9 N2 C11 C18 -79.0(2) . . . . ?
C9 N2 C11 C12 162.45(16) . . . . ?
C9 N2 C8 N1 -0.2(2) . . . . ?
C1 C2 C3 C4 175.73(19) . . . . ?
C16 C15 C14 C13 1.6(3) . . . . ?
